data_4028119
loop_
_publ_author_name
'Ying Han'
'Jing Cao'
'Peng-Fei Li'
'Qian-Shou Zong'
'Jian-Min Zhao'
'Jia-Bin Guo'
'Jun-Feng Xiang'
'Chuan-Feng Chen'

_publ_section_title
;
 Complexation of Triptycene-Derived Macrotricyclic Polyether with Paraquat
 Derivatives, Diquat, and a 2,7-Diazapyrenium Salt: Guest-Induced
 Conformational Changes of the Host
;
_journal_name_full 'Journal of Organic Chemistry'
_journal_page_first 3235
_journal_page_last 3242
_journal_paper_doi 10.1021/jo400148b
_journal_volume 78
_journal_year 2013
_chemical_formula_sum 'C100 H112 Cl2 F12 N2 O20 P2'
_chemical_formula_weight 2022.76
_chemical_name_systematic
; 
 ? 
;
_space_group_IT_number 2
_symmetry_cell_setting triclinic
_symmetry_space_group_name_Hall '-P 1'
_symmetry_space_group_name_H-M 'P -1'
_atom_sites_solution_hydrogens geom
_atom_sites_solution_primary direct
_atom_sites_solution_secondary difmap
_audit_creation_method SHELXL-97
_cell_angle_alpha 104.587(3)
_cell_angle_beta 98.719(3)
_cell_angle_gamma 110.301(4)
_cell_formula_units_Z 1
_cell_length_a 11.819(4)
_cell_length_b 15.066(5)
_cell_length_c 15.443(5)
_cell_measurement_reflns_used 7644
_cell_measurement_temperature 173(2)
_cell_measurement_theta_max 27.4813
_cell_measurement_theta_min 1.7052
_cell_volume 2407.9(14)
_computing_cell_refinement 'CrystalClear (Rigaku Inc., 2008)'
_computing_data_collection 'CrystalClear (Rigaku Inc., 2008)'
_computing_data_reduction 'CrystalClear (Rigaku Inc., 2008)'
_computing_molecular_graphics
;
 Mercury: visualization and analysis of crystal structures, C. F. Macrae,
 P. R. Edgington, P. McCabe, E. Pidcock, G. P. Shields, R. Taylor,
 M. Towler and J. van de Streek, J. Appl. Cryst., 39, 453-457, 2006.
;
_computing_publication_material 'SHELX-97 (Sheldrick, 2008)'
_computing_structure_refinement 'SHELX-97 (Sheldrick, 2008)'
_computing_structure_solution 'SHELX-97 (Sheldrick, 2008)'
_diffrn_ambient_temperature 173(2)
_diffrn_detector_area_resol_mean 28.5714
_diffrn_measured_fraction_theta_full 0.993
_diffrn_measured_fraction_theta_max 0.993
_diffrn_measurement_device_type 'Saturn724+ CCD'
_diffrn_measurement_method '\w scans at fixed \c = 45\%'
_diffrn_radiation_monochromator graphite
_diffrn_radiation_source 'fine-focus sealed tube'
_diffrn_radiation_type MoK\a
_diffrn_radiation_wavelength 0.71073
_diffrn_reflns_av_R_equivalents 0.0416
_diffrn_reflns_av_sigmaI/netI 0.0498
_diffrn_reflns_limit_h_max 14
_diffrn_reflns_limit_h_min -14
_diffrn_reflns_limit_k_max 17
_diffrn_reflns_limit_k_min -17
_diffrn_reflns_limit_l_max 18
_diffrn_reflns_limit_l_min -17
_diffrn_reflns_number 17910
_diffrn_reflns_theta_full 25.00
_diffrn_reflns_theta_max 25.00
_diffrn_reflns_theta_min 1.71
_exptl_absorpt_coefficient_mu 0.195
_exptl_absorpt_correction_T_max 1.0000
_exptl_absorpt_correction_T_min 0.6782
_exptl_absorpt_correction_type multi-scan
_exptl_absorpt_process_details 'CrystalClear (Rigaku Inc., 2008)'
_exptl_crystal_colour red
_exptl_crystal_density_diffrn 1.395
_exptl_crystal_description block
_exptl_crystal_F_000 1058
_exptl_crystal_size_max 0.48
_exptl_crystal_size_mid 0.27
_exptl_crystal_size_min 0.17
_refine_diff_density_max 0.625
_refine_diff_density_min -0.315
_refine_diff_density_rms 0.049
_refine_ls_extinction_method none
_refine_ls_goodness_of_fit_ref 1.111
_refine_ls_hydrogen_treatment constr
_refine_ls_matrix_type full
_refine_ls_number_parameters 833
_refine_ls_number_reflns 8427
_refine_ls_number_restraints 802
_refine_ls_restrained_S_all 1.159
_refine_ls_R_factor_all 0.1062
_refine_ls_R_factor_gt 0.0845
_refine_ls_shift/su_max 0.012
_refine_ls_shift/su_mean 0.001
_refine_ls_structure_factor_coef Fsqd
_refine_ls_weighting_details 'calc w=1/[\s^2^(Fo^2^)+(0.0805P)^2^+2.1694P] where P=(Fo^2^+2Fc^2^)/3'
_refine_ls_weighting_scheme calc
_refine_ls_wR_factor_gt 0.1949
_refine_ls_wR_factor_ref 0.2113
_reflns_number_gt 6567
_reflns_number_total 8427
_reflns_threshold_expression >2sigma(I)
_cod_data_source_file jo400148b_si_007.cif
_cod_data_source_block a
_cod_original_cell_volume 2407.9(13)
_cod_database_code 4028119

loop_
_symmetry_equiv_pos_as_xyz
'x, y, z'
'-x, -y, -z'

loop_
_atom_site_label
_atom_site_type_symbol
_atom_site_fract_x
_atom_site_fract_y
_atom_site_fract_z
_atom_site_U_iso_or_equiv
_atom_site_adp_type
_atom_site_occupancy
_atom_site_symmetry_multiplicity
_atom_site_calc_flag
_atom_site_refinement_flags
_atom_site_disorder_assembly
_atom_site_disorder_group
P1 P 0.4347(4) 0.1646(3) 0.4721(4) 0.0748(11) Uani 0.586(6) 1 d PDU A 1
F1 F 0.4884(6) 0.1608(6) 0.3852(5) 0.100(2) Uani 0.586(6) 1 d PDU A 1
F2 F 0.4417(12) 0.0644(9) 0.4695(11) 0.137(4) Uani 0.586(6) 1 d PDU A 1
F3 F 0.5683(10) 0.1875(10) 0.5347(11) 0.122(3) Uani 0.586(6) 1 d PDU A 1
F4 F 0.3739(9) 0.1613(7) 0.5568(6) 0.138(4) Uani 0.586(6) 1 d PDU A 1
F5 F 0.4635(6) 0.2782(4) 0.4896(8) 0.115(2) Uani 0.586(6) 1 d PDU A 1
F6 F 0.2996(4) 0.1295(4) 0.4075(5) 0.0839(18) Uani 0.586(6) 1 d PDU A 1
P1' P 0.4625(6) 0.1807(5) 0.5194(5) 0.0740(15) Uani 0.414(6) 1 d PDU A 2
F1' F 0.4709(11) 0.2108(11) 0.4280(9) 0.121(3) Uani 0.414(6) 1 d PDU A 2
F2' F 0.4001(11) 0.0521(9) 0.4497(10) 0.083(3) Uani 0.414(6) 1 d PDU A 2
F3' F 0.6084(12) 0.2207(13) 0.5415(14) 0.105(4) Uani 0.414(6) 1 d PDU A 2
F4' F 0.4561(13) 0.1538(9) 0.6086(8) 0.127(3) Uani 0.414(6) 1 d PDU A 2
F5' F 0.4708(10) 0.2869(7) 0.5671(9) 0.112(3) Uani 0.414(6) 1 d PDU A 2
F6' F 0.3175(9) 0.1534(8) 0.4979(11) 0.108(3) Uani 0.414(6) 1 d PDU A 2
O1 O -0.1479(3) -0.0397(2) 0.8397(2) 0.0568(7) Uani 1 1 d U . .
O2 O -0.2926(3) -0.1530(2) 0.9305(2) 0.0757(9) Uani 1 1 d U . .
O3 O -0.3535(3) -0.3564(2) 0.8085(2) 0.0684(8) Uani 1 1 d U . .
O4 O 0.2173(3) -0.3469(2) 0.8153(2) 0.0745(9) Uani 1 1 d U . .
O5 O 0.0806(3) -0.22340(19) 0.84283(18) 0.0545(7) Uani 1 1 d U . .
O6 O 0.0681(3) -0.04860(19) 0.82031(17) 0.0483(6) Uani 1 1 d U . .
O7 O 0.1113(2) 0.33104(19) 0.46526(17) 0.0470(6) Uani 1 1 d U . .
O8 O 0.2440(3) 0.4186(3) 0.3447(2) 0.0728(9) Uani 1 1 d U . .
O9 O -0.0853(3) 0.3580(2) 0.49846(18) 0.0527(7) Uani 1 1 d U . .
C1 C 0.2750(5) -0.4059(4) 0.7724(4) 0.0809(16) Uani 1 1 d U . .
H1A H 0.2115 -0.4723 0.7315 0.097 Uiso 1 1 calc R . .
H1B H 0.3318 -0.4159 0.8195 0.097 Uiso 1 1 calc R . .
C2 C 0.0889(5) -0.3799(3) 0.7729(3) 0.0677(12) Uani 1 1 d U . .
H2B H 0.0462 -0.4530 0.7599 0.081 Uiso 1 1 calc R . .
H2A H 0.0781 -0.3664 0.7133 0.081 Uiso 1 1 calc R . .
C3 C 0.0329(5) -0.3262(3) 0.8359(3) 0.0665(12) Uani 1 1 d U . .
H3A H -0.0592 -0.3564 0.8114 0.080 Uiso 1 1 calc R . .
H3B H 0.0533 -0.3324 0.8980 0.080 Uiso 1 1 calc R . .
C4 C 0.0264(4) -0.1695(3) 0.8989(3) 0.0560(10) Uani 1 1 d U . .
H4B H 0.0367 -0.1789 0.9604 0.067 Uiso 1 1 calc R . .
H4A H -0.0642 -0.1946 0.8696 0.067 Uiso 1 1 calc R . .
C5 C 0.0886(4) -0.0613(3) 0.9103(2) 0.0487(9) Uani 1 1 d U . .
H5B H 0.0539 -0.0223 0.9517 0.058 Uiso 1 1 calc R . .
H5A H 0.1794 -0.0365 0.9387 0.058 Uiso 1 1 calc R . .
C6 C 0.0505(4) 0.0375(3) 0.8198(2) 0.0429(8) Uani 1 1 d U . .
C7 C 0.1406(3) 0.1136(3) 0.8038(2) 0.0395(8) Uani 1 1 d U . .
H7 H 0.2171 0.1088 0.7972 0.047 Uiso 1 1 calc R . .
C8 C 0.1208(3) 0.1974(3) 0.7973(2) 0.0394(8) Uani 1 1 d U . .
C9 C 0.0088(4) 0.2045(3) 0.8093(3) 0.0431(8) Uani 1 1 d U . .
C10 C -0.0834(4) 0.1268(3) 0.8237(3) 0.0469(9) Uani 1 1 d U . .
H10 H -0.1599 0.1313 0.8305 0.056 Uiso 1 1 calc R . .
C11 C -0.0630(4) 0.0426(3) 0.8283(3) 0.0477(9) Uani 1 1 d U . .
C12 C -0.2698(4) -0.0430(3) 0.8392(3) 0.0595(11) Uani 1 1 d U . .
H12A H -0.3075 -0.0348 0.7816 0.071 Uiso 1 1 calc R . .
H12B H -0.2659 0.0113 0.8929 0.071 Uiso 1 1 calc R . .
C13 C -0.3459(4) -0.1433(4) 0.8449(3) 0.0672(12) Uani 1 1 d U . .
H13B H -0.4330 -0.1503 0.8418 0.081 Uiso 1 1 calc R . .
H13A H -0.3474 -0.1970 0.7918 0.081 Uiso 1 1 calc R . .
C14 C -0.3590(5) -0.2424(4) 0.9448(3) 0.0793(15) Uani 1 1 d U . .
H14A H -0.4492 -0.2629 0.9174 0.095 Uiso 1 1 calc R . .
H14B H -0.3462 -0.2295 1.0124 0.095 Uiso 1 1 calc R . .
C15 C -0.3255(5) -0.3258(4) 0.9063(3) 0.0711(13) Uani 1 1 d U . .
H15A H -0.2349 -0.3055 0.9319 0.085 Uiso 1 1 calc R . .
H15B H -0.3714 -0.3831 0.9255 0.085 Uiso 1 1 calc R . .
C16 C -0.3591(5) -0.4535(4) 0.7678(4) 0.0793(15) Uani 1 1 d U . .
H16B H -0.4355 -0.5040 0.7733 0.095 Uiso 1 1 calc R . .
H16A H -0.2857 -0.4604 0.8009 0.095 Uiso 1 1 calc R . .
C17 C 0.3609(5) 0.4720(4) 0.3329(4) 0.0827(15) Uani 1 1 d U . .
H17A H 0.4239 0.4520 0.3628 0.099 Uiso 1 1 calc R . .
H17B H 0.3861 0.5445 0.3641 0.099 Uiso 1 1 calc R . .
C18 C 0.2206(5) 0.3213(4) 0.3494(3) 0.0701(12) Uani 1 1 d U . .
H18B H 0.2857 0.3001 0.3296 0.084 Uiso 1 1 calc R . .
H18A H 0.1387 0.2734 0.3063 0.084 Uiso 1 1 calc R . .
C19 C 0.2203(4) 0.3184(3) 0.4458(3) 0.0564(10) Uani 1 1 d U . .
H19A H 0.2184 0.2534 0.4501 0.068 Uiso 1 1 calc R . .
H19B H 0.2966 0.3727 0.4911 0.068 Uiso 1 1 calc R . .
C20 C 0.0890(3) 0.3237(2) 0.5477(2) 0.0378(8) Uani 1 1 d U . .
C21 C 0.1638(3) 0.3050(2) 0.6138(2) 0.0370(8) Uani 1 1 d U . .
H21 H 0.2372 0.2969 0.6029 0.044 Uiso 1 1 calc R . .
C22 C 0.1316(3) 0.2983(2) 0.6948(2) 0.0361(7) Uani 1 1 d U . .
C23 C 0.0233(3) 0.3086(3) 0.7104(3) 0.0399(8) Uani 1 1 d U . .
C24 C -0.0513(3) 0.3275(3) 0.6456(3) 0.0422(8) Uani 1 1 d U . .
H24 H -0.1257 0.3337 0.6562 0.051 Uiso 1 1 calc R . .
C25 C -0.0180(3) 0.3375(2) 0.5654(2) 0.0400(8) Uani 1 1 d U . .
C26 C -0.1589(5) 0.4100(4) 0.5250(3) 0.0657(12) Uani 1 1 d U C .
H26B H -0.1031 0.4784 0.5671 0.079 Uiso 1 1 calc R . .
H26A H -0.2122 0.3759 0.5604 0.079 Uiso 1 1 calc R . .
C27 C -0.2355(5) 0.4174(4) 0.4512(4) 0.0768(14) Uani 1 1 d DU . .
H27A H -0.1895 0.4811 0.4410 0.092 Uiso 1 1 calc R B 1
H27B H -0.3100 0.4223 0.4704 0.092 Uiso 1 1 calc R B 1
O10 O -0.2789(5) 0.3369(4) 0.3624(3) 0.0614(16) Uani 0.573(7) 1 d PDU C 1
C28 C -0.3521(10) 0.3469(8) 0.2868(7) 0.078(3) Uani 0.573(7) 1 d PDU . 1
H28B H -0.4035 0.3820 0.3110 0.094 Uiso 0.573(7) 1 calc PR C 1
H28A H -0.4101 0.2791 0.2449 0.094 Uiso 0.573(7) 1 calc PR C 1
O10' O -0.2096(6) 0.4205(5) 0.3763(4) 0.0511(19) Uani 0.427(7) 1 d PDU C 2
C28' C -0.3146(10) 0.3979(10) 0.3026(8) 0.061(3) Uani 0.427(7) 1 d PDU . 2
H28C H -0.3771 0.3291 0.2896 0.073 Uiso 0.427(7) 1 calc PR C 2
H28D H -0.3546 0.4452 0.3203 0.073 Uiso 0.427(7) 1 calc PR C 2
C29 C 0.3299(3) 0.2770(3) 0.7620(2) 0.0423(8) Uani 1 1 d U . .
H29A H 0.3099 0.2188 0.7073 0.063 Uiso 1 1 calc R . .
H29C H 0.3731 0.2682 0.8166 0.063 Uiso 1 1 calc R . .
H29B H 0.3842 0.3378 0.7525 0.063 Uiso 1 1 calc R . .
C30 C 0.2101(3) 0.2865(3) 0.7771(2) 0.0389(8) Uani 1 1 d U . .
C31 C 0.2307(4) 0.3786(3) 0.8596(2) 0.0438(8) Uani 1 1 d U . .
C32 C 0.3445(4) 0.4537(3) 0.9131(3) 0.0510(9) Uani 1 1 d U . .
H32 H 0.4201 0.4501 0.9023 0.061 Uiso 1 1 calc R . .
C33 C 0.3482(5) 0.5350(3) 0.9831(3) 0.0661(12) Uani 1 1 d U . .
H33 H 0.4264 0.5867 1.0198 0.079 Uiso 1 1 calc R . .
C34 C 0.2396(5) 0.5402(3) 0.9989(3) 0.0703(13) Uani 1 1 d U . .
H34 H 0.2427 0.5951 1.0473 0.084 Uiso 1 1 calc R . .
C35 C 0.1253(5) 0.4660(3) 0.9447(3) 0.0633(11) Uani 1 1 d U . .
H35 H 0.0503 0.4705 0.9559 0.076 Uiso 1 1 calc R . .
C36 C 0.1193(4) 0.3853(3) 0.8742(3) 0.0475(9) Uani 1 1 d U . .
C37 C 0.0013(4) 0.3023(3) 0.8047(3) 0.0460(9) Uani 1 1 d U . .
C38 C -0.1205(4) 0.3105(4) 0.8188(3) 0.0626(12) Uani 1 1 d U . .
H38B H -0.1173 0.3761 0.8179 0.094 Uiso 1 1 calc R . .
H38C H -0.1311 0.3030 0.8786 0.094 Uiso 1 1 calc R . .
H38A H -0.1911 0.2576 0.7688 0.094 Uiso 1 1 calc R . .
N1 N 0.8071(11) 1.1231(8) 0.3952(6) 0.051(3) Uani 0.50 1 d PU D -1
C39 C 0.9523(11) 1.0374(8) 0.4690(8) 0.050(3) Uani 0.50 1 d PU D -1
C40 C 0.9780(14) 1.0821(11) 0.4004(8) 0.058(3) Uani 0.50 1 d PU D -1
H40 H 1.0491 1.0833 0.3782 0.069 Uiso 0.50 1 calc PR D -1
C41 C 0.9053(10) 1.1231(8) 0.3653(6) 0.051(2) Uani 0.50 1 d PU D -1
H41 H 0.9252 1.1522 0.3188 0.061 Uiso 0.50 1 calc PR D -1
C42 C 0.7796(10) 1.0877(8) 0.4655(9) 0.055(2) Uani 0.50 1 d PU D -1
H42 H 0.7147 1.0962 0.4917 0.066 Uiso 0.50 1 calc PR D -1
C43 C 0.8467(13) 1.0398(11) 0.4978(9) 0.068(3) Uani 0.50 1 d PU D -1
H43 H 0.8209 1.0072 0.5411 0.081 Uiso 0.50 1 calc PR D -1
C44 C 0.7174(9) 1.1552(7) 0.3443(6) 0.049(2) Uani 0.50 1 d PU D -1
H44A H 0.6685 1.1766 0.3855 0.059 Uiso 0.50 1 calc PR D -1
H44B H 0.7646 1.2127 0.3259 0.059 Uiso 0.50 1 calc PR D -1
C45 C 0.6308(11) 1.0697(8) 0.2598(8) 0.045(2) Uani 0.50 1 d PU D -1
C46 C 0.6493(16) 1.0663(13) 0.1715(8) 0.051(3) Uani 0.50 1 d PU D -1
H46 H 0.7150 1.1195 0.1640 0.061 Uiso 0.50 1 calc PR D -1
C47 C 0.568(2) 0.9821(15) 0.0939(10) 0.058(3) Uani 0.50 1 d PU D -1
H47 H 0.5782 0.9795 0.0335 0.069 Uiso 0.50 1 calc PR D -1
C48 C 0.482(2) 0.9092(19) 0.1051(11) 0.051(4) Uani 0.50 1 d PU D -1
C49 C 0.4607(16) 0.9064(12) 0.1906(10) 0.054(3) Uani 0.50 1 d PU D -1
H49 H 0.3953 0.8507 0.1952 0.065 Uiso 0.50 1 calc PR D -1
C50 C 0.5378(11) 0.9872(9) 0.2694(8) 0.052(3) Uani 0.50 1 d PU D -1
H50 H 0.5275 0.9865 0.3291 0.063 Uiso 0.50 1 calc PR D -1
Cl1 Cl 0.3707(8) 0.8116(5) 0.0124(7) 0.0644(13) Uani 0.50 1 d P D -1
N2 N 1.1690(11) 0.8983(7) 0.5752(8) 0.055(2) Uani 0.50 1 d PU D -1
C51 C 1.0237(12) 0.9863(9) 0.5041(10) 0.057(4) Uani 0.50 1 d PU D -1
C52 C 1.0127(12) 0.9601(9) 0.5836(8) 0.057(3) Uani 0.50 1 d PU D -1
H52 H 0.9527 0.9721 0.6139 0.068 Uiso 0.50 1 calc PR D -1
C53 C 1.0841(14) 0.9183(10) 0.6190(9) 0.057(3) Uani 0.50 1 d PU D -1
H53 H 1.0756 0.9027 0.6742 0.069 Uiso 0.50 1 calc PR D -1
C54 C 1.1711(14) 0.9161(10) 0.4924(10) 0.067(3) Uani 0.50 1 d PU D -1
H54 H 1.2253 0.8978 0.4591 0.081 Uiso 0.50 1 calc PR D -1
C55 C 1.1052(10) 0.9553(8) 0.4580(8) 0.064(3) Uani 0.50 1 d PU D -1
H55 H 1.1103 0.9643 0.3997 0.077 Uiso 0.50 1 calc PR D -1
C56 C 1.2506(13) 0.8609(8) 0.6219(9) 0.060(3) Uani 0.50 1 d PU D -1
H56B H 1.2957 0.8365 0.5790 0.072 Uiso 0.50 1 calc PR D -1
H56A H 1.1991 0.8037 0.6389 0.072 Uiso 0.50 1 calc PR D -1
C57 C 1.3452(12) 0.9426(9) 0.7093(9) 0.055(3) Uani 0.50 1 d PU D -1
C58 C 1.3438(16) 0.9327(12) 0.7935(10) 0.056(3) Uani 0.50 1 d PU D -1
H58 H 1.2843 0.8727 0.7966 0.067 Uiso 0.50 1 calc PR D -1
C59 C 1.424(2) 1.0044(15) 0.8756(11) 0.061(4) Uani 0.50 1 d PU D -1
H59 H 1.4171 0.9969 0.9341 0.073 Uiso 0.50 1 calc PR D -1
C60 C 1.519(2) 1.0931(19) 0.8674(14) 0.058(4) Uani 0.50 1 d PU D -1
C61 C 1.5189(16) 1.1026(12) 0.7820(11) 0.060(3) Uani 0.50 1 d PU D -1
H61 H 1.5772 1.1614 0.7761 0.073 Uiso 0.50 1 calc PR D -1
C62 C 1.4344(13) 1.0278(10) 0.7043(10) 0.065(3) Uani 0.50 1 d PU D -1
H62 H 1.4374 1.0350 0.6452 0.078 Uiso 0.50 1 calc PR D -1
Cl2 Cl 1.6196(12) 1.1875(8) 0.9728(9) 0.118(4) Uani 0.50 1 d P D -1

loop_
_atom_site_aniso_label
_atom_site_aniso_U_11
_atom_site_aniso_U_22
_atom_site_aniso_U_33
_atom_site_aniso_U_23
_atom_site_aniso_U_13
_atom_site_aniso_U_12
P1 0.0650(19) 0.0700(18) 0.114(3) 0.043(2) 0.050(2) 0.0360(14)
F1 0.088(4) 0.104(5) 0.118(5) 0.038(4) 0.054(3) 0.038(3)
F2 0.123(8) 0.113(6) 0.205(8) 0.049(5) 0.048(6) 0.083(5)
F3 0.074(6) 0.126(8) 0.158(6) 0.064(6) 0.019(6) 0.024(5)
F4 0.116(6) 0.168(6) 0.089(5) 0.009(5) 0.059(4) 0.021(5)
F5 0.097(4) 0.055(3) 0.180(7) 0.017(4) 0.042(5) 0.028(3)
F6 0.060(3) 0.060(3) 0.129(5) 0.021(3) 0.034(3) 0.024(2)
P1' 0.074(3) 0.074(3) 0.125(4) 0.063(3) 0.068(3) 0.050(2)
F1' 0.127(6) 0.118(7) 0.127(7) 0.060(6) 0.052(5) 0.038(6)
F2' 0.061(6) 0.084(5) 0.144(7) 0.069(5) 0.050(5) 0.042(4)
F3' 0.066(7) 0.125(10) 0.130(7) 0.061(7) 0.043(6) 0.027(6)
F4' 0.152(8) 0.161(7) 0.121(7) 0.083(6) 0.065(6) 0.086(6)
F5' 0.115(6) 0.073(5) 0.157(8) 0.023(5) 0.052(6) 0.053(4)
F6' 0.078(5) 0.094(5) 0.173(8) 0.055(6) 0.053(6) 0.042(4)
O1 0.0516(16) 0.0545(17) 0.0699(18) 0.0326(14) 0.0241(14) 0.0159(13)
O2 0.083(2) 0.062(2) 0.0575(18) 0.0174(15) 0.0200(16) 0.0017(17)
O3 0.085(2) 0.068(2) 0.0528(17) 0.0184(15) 0.0311(16) 0.0273(17)
O4 0.088(2) 0.0546(18) 0.0587(18) 0.0022(14) -0.0103(16) 0.0274(17)
O5 0.0685(18) 0.0350(14) 0.0538(15) 0.0169(12) 0.0168(13) 0.0119(13)
O6 0.0700(17) 0.0416(14) 0.0433(14) 0.0186(11) 0.0230(13) 0.0275(13)
O7 0.0538(15) 0.0513(15) 0.0438(14) 0.0188(12) 0.0160(12) 0.0268(13)
O8 0.098(2) 0.086(2) 0.078(2) 0.0500(18) 0.0554(18) 0.058(2)
O9 0.0573(16) 0.0474(15) 0.0520(15) 0.0073(12) 0.0039(13) 0.0301(13)
C1 0.102(4) 0.065(3) 0.067(3) 0.008(2) -0.016(3) 0.049(3)
C2 0.083(3) 0.034(2) 0.067(3) 0.0121(19) -0.001(2) 0.014(2)
C3 0.077(3) 0.042(2) 0.067(3) 0.024(2) 0.010(2) 0.008(2)
C4 0.066(3) 0.056(2) 0.046(2) 0.0232(18) 0.0218(19) 0.017(2)
C5 0.061(2) 0.049(2) 0.0414(19) 0.0182(17) 0.0172(17) 0.0242(19)
C6 0.053(2) 0.0393(19) 0.0420(18) 0.0157(15) 0.0169(16) 0.0212(17)
C7 0.0417(19) 0.0396(19) 0.0402(18) 0.0111(15) 0.0156(15) 0.0191(16)
C8 0.0410(19) 0.0398(19) 0.0384(17) 0.0111(14) 0.0154(15) 0.0167(15)
C9 0.046(2) 0.044(2) 0.0461(19) 0.0157(16) 0.0206(16) 0.0222(17)
C10 0.041(2) 0.053(2) 0.054(2) 0.0215(18) 0.0231(17) 0.0208(18)
C11 0.049(2) 0.048(2) 0.050(2) 0.0217(17) 0.0222(17) 0.0168(17)
C12 0.049(2) 0.062(3) 0.068(3) 0.023(2) 0.027(2) 0.016(2)
C13 0.058(3) 0.060(3) 0.071(3) 0.019(2) 0.022(2) 0.009(2)
C14 0.091(3) 0.064(3) 0.060(3) 0.017(2) 0.030(2) 0.003(3)
C15 0.086(3) 0.064(3) 0.052(2) 0.023(2) 0.030(2) 0.010(2)
C16 0.092(4) 0.054(3) 0.079(3) 0.022(2) 0.042(3) 0.006(3)
C17 0.084(4) 0.082(4) 0.072(3) 0.008(3) 0.022(3) 0.034(3)
C18 0.110(3) 0.077(3) 0.060(2) 0.034(2) 0.046(2) 0.063(3)
C19 0.075(3) 0.066(3) 0.052(2) 0.0267(19) 0.033(2) 0.044(2)
C20 0.0425(19) 0.0308(17) 0.0376(17) 0.0099(14) 0.0122(15) 0.0120(15)
C21 0.0342(18) 0.0319(17) 0.0440(18) 0.0088(14) 0.0137(15) 0.0135(14)
C22 0.0373(18) 0.0298(17) 0.0403(18) 0.0091(14) 0.0133(14) 0.0128(14)
C23 0.0366(18) 0.0333(18) 0.0496(19) 0.0119(15) 0.0154(15) 0.0135(15)
C24 0.0332(18) 0.0369(19) 0.052(2) 0.0085(16) 0.0124(16) 0.0130(15)
C25 0.0373(18) 0.0290(17) 0.0462(19) 0.0072(14) 0.0021(15) 0.0120(15)
C26 0.069(3) 0.084(3) 0.071(3) 0.034(2) 0.023(2) 0.054(2)
C27 0.069(3) 0.053(3) 0.091(3) 0.005(2) -0.012(3) 0.031(2)
O10 0.050(3) 0.049(3) 0.074(3) 0.018(2) -0.006(2) 0.018(2)
C28 0.060(5) 0.069(5) 0.089(5) 0.010(4) -0.011(4) 0.030(4)
O10' 0.047(3) 0.043(3) 0.063(3) 0.016(3) 0.007(3) 0.022(3)
C28' 0.054(5) 0.053(5) 0.071(5) 0.017(4) 0.000(4) 0.027(4)
C29 0.039(2) 0.044(2) 0.045(2) 0.0149(16) 0.0131(16) 0.0173(17)
C30 0.0379(18) 0.0372(18) 0.0437(18) 0.0120(15) 0.0173(15) 0.0159(15)
C31 0.055(2) 0.044(2) 0.0375(18) 0.0139(15) 0.0165(16) 0.0233(17)
C32 0.061(2) 0.040(2) 0.047(2) 0.0111(16) 0.0116(18) 0.0165(18)
C33 0.089(3) 0.046(2) 0.047(2) 0.0069(18) 0.006(2) 0.020(2)
C34 0.102(4) 0.052(3) 0.053(2) 0.004(2) 0.021(2) 0.035(3)
C35 0.087(3) 0.057(3) 0.062(3) 0.017(2) 0.038(2) 0.042(2)
C36 0.062(2) 0.044(2) 0.047(2) 0.0173(16) 0.0256(17) 0.0278(18)
C37 0.050(2) 0.046(2) 0.055(2) 0.0192(17) 0.0287(17) 0.0254(17)
C38 0.068(3) 0.074(3) 0.083(3) 0.041(2) 0.050(2) 0.048(3)
N1 0.045(5) 0.045(5) 0.039(4) 0.004(3) 0.007(4) -0.001(4)
C39 0.040(5) 0.047(5) 0.041(5) 0.006(4) 0.014(4) -0.003(4)
C40 0.046(5) 0.053(5) 0.046(5) 0.000(4) 0.019(4) -0.003(6)
C41 0.051(5) 0.043(5) 0.039(4) 0.005(4) 0.009(3) 0.003(4)
C42 0.045(5) 0.064(5) 0.046(5) 0.014(4) 0.019(4) 0.011(4)
C43 0.055(6) 0.067(6) 0.050(5) 0.009(5) 0.018(4) -0.005(5)
C44 0.045(5) 0.044(4) 0.045(5) 0.011(4) -0.001(4) 0.009(4)
C45 0.043(5) 0.040(4) 0.042(5) 0.013(4) 0.007(4) 0.008(4)
C46 0.048(5) 0.047(5) 0.042(6) 0.008(5) 0.017(5) 0.003(4)
C47 0.046(5) 0.054(6) 0.048(6) -0.003(5) 0.007(6) 0.008(5)
C48 0.042(5) 0.048(5) 0.053(7) 0.003(6) 0.014(6) 0.015(4)
C49 0.044(5) 0.052(6) 0.054(7) 0.019(5) 0.006(5) 0.008(4)
C50 0.047(5) 0.050(5) 0.050(5) 0.013(4) 0.013(4) 0.010(4)
Cl1 0.045(2) 0.039(2) 0.081(2) -0.0050(16) 0.0010(18) 0.0076(18)
N2 0.056(5) 0.042(4) 0.051(5) -0.002(4) 0.013(4) 0.013(3)
C51 0.050(6) 0.052(6) 0.042(5) 0.000(4) 0.015(5) -0.001(5)
C52 0.053(5) 0.061(6) 0.043(5) 0.001(4) 0.015(4) 0.017(5)
C53 0.062(6) 0.054(5) 0.044(5) 0.000(4) 0.017(5) 0.020(6)
C54 0.062(6) 0.054(5) 0.058(6) 0.000(5) 0.027(5) -0.001(5)
C55 0.059(6) 0.058(5) 0.055(5) 0.006(4) 0.020(4) 0.006(4)
C56 0.060(6) 0.047(5) 0.060(6) 0.001(5) 0.012(5) 0.020(5)
C57 0.052(5) 0.044(4) 0.068(6) 0.014(4) 0.020(5) 0.021(4)
C58 0.053(5) 0.042(5) 0.066(8) 0.015(7) 0.023(7) 0.011(4)
C59 0.054(6) 0.053(6) 0.067(8) 0.009(6) 0.026(7) 0.014(5)
C60 0.053(6) 0.046(5) 0.070(9) 0.013(7) 0.023(8) 0.016(4)
C61 0.059(6) 0.039(5) 0.078(8) 0.020(5) 0.021(6) 0.011(4)
C62 0.061(6) 0.049(5) 0.078(7) 0.020(5) 0.015(5) 0.015(4)
Cl2 0.070(4) 0.103(5) 0.145(8) 0.013(4) 0.007(4) 0.020(4)

loop_
_atom_type_symbol
_atom_type_description
_atom_type_scat_dispersion_real
_atom_type_scat_dispersion_imag
_atom_type_scat_source
C C 0.0033 0.0016 'International Tables Vol C Tables 4.2.6.8 and 6.1.1.4'
H H 0.0000 0.0000 'International Tables Vol C Tables 4.2.6.8 and 6.1.1.4'
N N 0.0061 0.0033 'International Tables Vol C Tables 4.2.6.8 and 6.1.1.4'
O O 0.0106 0.0060 'International Tables Vol C Tables 4.2.6.8 and 6.1.1.4'
F F 0.0171 0.0103 'International Tables Vol C Tables 4.2.6.8 and 6.1.1.4'
P P 0.1023 0.0942 'International Tables Vol C Tables 4.2.6.8 and 6.1.1.4'
Cl Cl 0.1484 0.1585 'International Tables Vol C Tables 4.2.6.8 and 6.1.1.4'

loop_
_geom_angle_atom_site_label_1
_geom_angle_atom_site_label_2
_geom_angle_atom_site_label_3
_geom_angle
_geom_angle_site_symmetry_1
_geom_angle_site_symmetry_3
F2 P1 F5 165.2(7) . .
F2 P1 F1 89.1(7) . .
F5 P1 F1 89.8(5) . .
F2 P1 F6 101.8(6) . .
F5 P1 F6 92.9(4) . .
F1 P1 F6 89.6(4) . .
F2 P1 F4 88.5(8) . .
F5 P1 F4 93.3(6) . .
F1 P1 F4 176.3(5) . .
F6 P1 F4 88.2(5) . .
F2 P1 F3 71.9(8) . .
F5 P1 F3 93.3(6) . .
F1 P1 F3 90.0(7) . .
F6 P1 F3 173.8(6) . .
F4 P1 F3 91.9(8) . .
F4' P1' F5' 91.8(7) . .
F4' P1' F3' 94.2(9) . .
F5' P1' F3' 91.0(9) . .
F4' P1' F6' 88.9(7) . .
F5' P1' F6' 82.9(6) . .
F3' P1' F6' 173.2(9) . .
F4' P1' F1' 178.9(9) . .
F5' P1' F1' 87.3(7) . .
F3' P1' F1' 85.1(9) . .
F6' P1' F1' 91.7(8) . .
F4' P1' F2' 91.9(7) . .
F5' P1' F2' 160.7(8) . .
F3' P1' F2' 107.6(9) . .
F6' P1' F2' 78.3(7) . .
F1' P1' F2' 89.1(8) . .
C11 O1 C12 117.7(3) . .
C14 O2 C13 114.7(4) . .
C15 O3 C16 113.4(4) . .
C1 O4 C2 114.7(4) . .
C4 O5 C3 112.0(3) . .
C6 O6 C5 114.9(3) . .
C20 O7 C19 116.7(3) . .
C17 O8 C18 116.9(4) . .
C25 O9 C26 118.1(3) . .
C28' C1 O4 123.4(6) 2_556 .
C28' C1 C28 25.4(6) 2_556 2_556
O4 C1 C28 106.6(5) . 2_556
C28' C1 H1A 85.8 2_556 .
O4 C1 H1A 110.4 . .
C28 C1 H1A 110.4 2_556 .
C28' C1 H1B 114.7 2_556 .
O4 C1 H1B 110.4 . .
C28 C1 H1B 110.4 2_556 .
H1A C1 H1B 108.6 . .
O4 C2 C3 109.3(4) . .
O4 C2 H2B 109.8 . .
C3 C2 H2B 109.8 . .
O4 C2 H2A 109.8 . .
C3 C2 H2A 109.8 . .
H2B C2 H2A 108.3 . .
O5 C3 C2 109.6(4) . .
O5 C3 H3A 109.7 . .
C2 C3 H3A 109.7 . .
O5 C3 H3B 109.7 . .
C2 C3 H3B 109.7 . .
H3A C3 H3B 108.2 . .
O5 C4 C5 109.1(3) . .
O5 C4 H4B 109.9 . .
C5 C4 H4B 109.9 . .
O5 C4 H4A 109.9 . .
C5 C4 H4A 109.9 . .
H4B C4 H4A 108.3 . .
O6 C5 C4 109.0(3) . .
O6 C5 H5B 109.9 . .
C4 C5 H5B 109.9 . .
O6 C5 H5A 109.9 . .
C4 C5 H5A 109.9 . .
H5B C5 H5A 108.3 . .
C7 C6 O6 119.9(3) . .
C7 C6 C11 120.5(3) . .
O6 C6 C11 119.4(3) . .
C6 C7 C8 120.5(3) . .
C6 C7 H7 119.8 . .
C8 C7 H7 119.8 . .
C7 C8 C9 119.1(3) . .
C7 C8 C30 126.6(3) . .
C9 C8 C30 114.3(3) . .
C10 C9 C8 120.5(3) . .
C10 C9 C37 125.7(3) . .
C8 C9 C37 113.8(3) . .
C11 C10 C9 119.6(3) . .
C11 C10 H10 120.2 . .
C9 C10 H10 120.2 . .
O1 C11 C10 125.0(3) . .
O1 C11 C6 115.3(3) . .
C10 C11 C6 119.7(3) . .
O1 C12 C13 106.8(4) . .
O1 C12 H12A 110.4 . .
C13 C12 H12A 110.4 . .
O1 C12 H12B 110.4 . .
C13 C12 H12B 110.4 . .
H12A C12 H12B 108.6 . .
O2 C13 C12 109.8(4) . .
O2 C13 H13B 109.7 . .
C12 C13 H13B 109.7 . .
O2 C13 H13A 109.7 . .
C12 C13 H13A 109.7 . .
H13B C13 H13A 108.2 . .
O2 C14 C15 115.6(4) . .
O2 C14 H14A 108.4 . .
C15 C14 H14A 108.4 . .
O2 C14 H14B 108.4 . .
C15 C14 H14B 108.4 . .
H14A C14 H14B 107.5 . .
O3 C15 C14 112.3(4) . .
O3 C15 H15A 109.1 . .
C14 C15 H15A 109.1 . .
O3 C15 H15B 109.1 . .
C14 C15 H15B 109.1 . .
H15A C15 H15B 107.9 . .
O3 C16 C17 110.2(4) . 2_556
O3 C16 H16B 109.6 . .
C17 C16 H16B 109.6 2_556 .
O3 C16 H16A 109.6 . .
C17 C16 H16A 109.6 2_556 .
H16B C16 H16A 108.1 . .
O8 C17 C16 112.2(4) . 2_556
O8 C17 H17A 109.2 . .
C16 C17 H17A 109.2 2_556 .
O8 C17 H17B 109.2 . .
C16 C17 H17B 109.2 2_556 .
H17A C17 H17B 107.9 . .
O8 C18 C19 111.6(4) . .
O8 C18 H18B 109.3 . .
C19 C18 H18B 109.3 . .
O8 C18 H18A 109.3 . .
C19 C18 H18A 109.3 . .
H18B C18 H18A 108.0 . .
O7 C19 C18 107.5(3) . .
O7 C19 H19A 110.2 . .
C18 C19 H19A 110.2 . .
O7 C19 H19B 110.2 . .
C18 C19 H19B 110.2 . .
H19A C19 H19B 108.5 . .
O7 C20 C21 125.1(3) . .
O7 C20 C25 115.5(3) . .
C21 C20 C25 119.3(3) . .
C22 C21 C20 120.2(3) . .
C22 C21 H21 119.9 . .
C20 C21 H21 119.9 . .
C21 C22 C23 120.1(3) . .
C21 C22 C30 126.0(3) . .
C23 C22 C30 113.8(3) . .
C24 C23 C22 120.2(3) . .
C24 C23 C37 125.4(3) . .
C22 C23 C37 114.3(3) . .
C23 C24 C25 120.3(3) . .
C23 C24 H24 119.9 . .
C25 C24 H24 119.9 . .
O9 C25 C24 124.1(3) . .
O9 C25 C20 116.1(3) . .
C24 C25 C20 119.8(3) . .
O9 C26 C27 114.4(4) . .
O9 C26 H26B 108.7 . .
C27 C26 H26B 108.7 . .
O9 C26 H26A 108.7 . .
C27 C26 H26A 108.7 . .
H26B C26 H26A 107.6 . .
O10' C27 C26 124.5(5) . .
O10' C27 O10 51.0(4) . .
C26 C27 O10 117.5(4) . .
O10' C27 H27A 57.5 . .
C26 C27 H27A 107.9 . .
O10 C27 H27A 107.9 . .
O10' C27 H27B 127.6 . .
C26 C27 H27B 107.9 . .
O10 C27 H27B 107.9 . .
H27A C27 H27B 107.2 . .
C28 O10 C27 117.3(6) . .
O10 C28 C1 115.3(7) . 2_556
O10 C28 H28B 108.4 . .
C1 C28 H28B 108.4 2_556 .
O10 C28 H28A 108.4 . .
C1 C28 H28A 108.4 2_556 .
H28B C28 H28A 107.5 . .
C27 O10' C28' 114.0(8) . .
C1 C28' O10' 108.5(9) 2_556 .
C1 C28' H28C 110.0 2_556 .
O10' C28' H28C 110.0 . .
C1 C28' H28D 110.0 2_556 .
O10' C28' H28D 110.0 . .
H28C C28' H28D 108.4 . .
C30 C29 H29A 109.5 . .
C30 C29 H29C 109.5 . .
H29A C29 H29C 109.5 . .
C30 C29 H29B 109.5 . .
H29A C29 H29B 109.5 . .
H29C C29 H29B 109.5 . .
C29 C30 C8 113.8(3) . .
C29 C30 C22 114.6(3) . .
C8 C30 C22 105.4(3) . .
C29 C30 C31 114.1(3) . .
C8 C30 C31 104.4(3) . .
C22 C30 C31 103.5(3) . .
C32 C31 C36 119.9(3) . .
C32 C31 C30 126.4(3) . .
C36 C31 C30 113.6(3) . .
C31 C32 C33 119.9(4) . .
C31 C32 H32 120.1 . .
C33 C32 H32 120.1 . .
C34 C33 C32 120.2(4) . .
C34 C33 H33 119.9 . .
C32 C33 H33 119.9 . .
C33 C34 C35 120.3(4) . .
C33 C34 H34 119.9 . .
C35 C34 H34 119.9 . .
C34 C35 C36 120.6(4) . .
C34 C35 H35 119.7 . .
C36 C35 H35 119.7 . .
C35 C36 C31 119.2(4) . .
C35 C36 C37 126.5(4) . .
C31 C36 C37 114.2(3) . .
C36 C37 C9 105.5(3) . .
C36 C37 C38 114.5(3) . .
C9 C37 C38 113.8(3) . .
C36 C37 C23 103.4(3) . .
C9 C37 C23 105.3(3) . .
C38 C37 C23 113.3(3) . .
C37 C38 H38B 109.5 . .
C37 C38 H38C 109.5 . .
H38B C38 H38C 109.5 . .
C37 C38 H38A 109.5 . .
H38B C38 H38A 109.5 . .
H38C C38 H38A 109.5 . .
C41 N1 C42 121.8(12) . .
C41 N1 C44 118.4(9) . .
C42 N1 C44 119.6(10) . .
C43 C39 C40 114.8(12) . .
C43 C39 C51 121.3(12) . .
C40 C39 C51 123.7(11) . .
C41 C40 C39 122.2(13) . .
C41 C40 H40 118.9 . .
C39 C40 H40 118.9 . .
N1 C41 C40 120.2(11) . .
N1 C41 H41 119.9 . .
C40 C41 H41 119.9 . .
N1 C42 C43 118.8(12) . .
N1 C42 H42 120.6 . .
C43 C42 H42 120.6 . .
C42 C43 C39 121.7(12) . .
C42 C43 H43 119.1 . .
C39 C43 H43 119.1 . .
C45 C44 N1 109.6(8) . .
C45 C44 H44A 109.7 . .
N1 C44 H44A 109.7 . .
C45 C44 H44B 109.7 . .
N1 C44 H44B 109.7 . .
H44A C44 H44B 108.2 . .
C50 C45 C46 119.2(11) . .
C50 C45 C44 119.8(10) . .
C46 C45 C44 120.7(11) . .
C45 C46 C47 118.9(14) . .
C45 C46 H46 120.5 . .
C47 C46 H46 120.5 . .
C48 C47 C46 120.0(13) . .
C48 C47 H47 120.0 . .
C46 C47 H47 120.0 . .
C47 C48 C49 124.0(14) . .
C47 C48 Cl1 121.9(11) . .
C49 C48 Cl1 113.8(15) . .
C48 C49 C50 118.3(14) . .
C48 C49 H49 120.8 . .
C50 C49 H49 120.8 . .
C49 C50 C45 119.4(11) . .
C49 C50 H50 120.3 . .
C45 C50 H50 120.3 . .
C53 N2 C54 117.4(12) . .
C53 N2 C56 116.5(12) . .
C54 N2 C56 126.1(13) . .
C52 C51 C55 114.7(11) . .
C52 C51 C39 122.4(9) . .
C55 C51 C39 122.8(12) . .
C53 C52 C51 122.3(12) . .
C53 C52 H52 118.9 . .
C51 C52 H52 118.9 . .
C52 C53 N2 119.7(12) . .
C52 C53 H53 120.1 . .
N2 C53 H53 120.1 . .
C55 C54 N2 123.8(13) . .
C55 C54 H54 118.1 . .
N2 C54 H54 118.1 . .
C54 C55 C51 121.5(12) . .
C54 C55 H55 119.2 . .
C51 C55 H55 119.2 . .
N2 C56 C57 111.3(10) . .
N2 C56 H56B 109.4 . .
C57 C56 H56B 109.4 . .
N2 C56 H56A 109.4 . .
C57 C56 H56A 109.4 . .
H56B C56 H56A 108.0 . .
C58 C57 C62 118.3(12) . .
C58 C57 C56 120.6(11) . .
C62 C57 C56 121.2(11) . .
C57 C58 C59 123.9(14) . .
C57 C58 H58 118.1 . .
C59 C58 H58 118.1 . .
C58 C59 C60 116.3(14) . .
C58 C59 H59 121.8 . .
C60 C59 H59 121.8 . .
C61 C60 C59 119.0(15) . .
C61 C60 Cl2 124.1(17) . .
C59 C60 Cl2 116.6(14) . .
C60 C61 C62 120.3(15) . .
C60 C61 H61 119.8 . .
C62 C61 H61 119.8 . .
C61 C62 C57 122.0(13) . .
C61 C62 H62 119.0 . .
C57 C62 H62 119.0 . .

loop_
_geom_bond_atom_site_label_1
_geom_bond_atom_site_label_2
_geom_bond_distance
_geom_bond_site_symmetry_2
P1 F2 1.532(12) .
P1 F5 1.566(7) .
P1 F1 1.566(7) .
P1 F6 1.578(7) .
P1 F4 1.589(8) .
P1 F3 1.593(12) .
P1' F4' 1.535(10) .
P1' F5' 1.545(9) .
P1' F3' 1.566(13) .
P1' F6' 1.576(11) .
P1' F1' 1.595(11) .
P1' F2' 1.782(14) .
O1 C11 1.369(5) .
O1 C12 1.423(5) .
O2 C14 1.396(6) .
O2 C13 1.440(6) .
O3 C15 1.412(5) .
O3 C16 1.413(6) .
O4 C1 1.398(6) .
O4 C2 1.411(6) .
O5 C4 1.413(5) .
O5 C3 1.421(5) .
O6 C6 1.385(4) .
O6 C5 1.446(4) .
O7 C20 1.362(4) .
O7 C19 1.430(5) .
O8 C17 1.403(6) .
O8 C18 1.418(5) .
O9 C25 1.370(4) .
O9 C26 1.398(5) .
C1 C28' 1.331(14) 2_556
C1 C28 1.600(13) 2_556
C1 H1A 0.9900 .
C1 H1B 0.9900 .
C2 C3 1.486(7) .
C2 H2B 0.9900 .
C2 H2A 0.9900 .
C3 H3A 0.9900 .
C3 H3B 0.9900 .
C4 C5 1.487(5) .
C4 H4B 0.9900 .
C4 H4A 0.9900 .
C5 H5B 0.9900 .
C5 H5A 0.9900 .
C6 C7 1.373(5) .
C6 C11 1.394(5) .
C7 C8 1.386(5) .
C7 H7 0.9500 .
C8 C9 1.399(5) .
C8 C30 1.530(5) .
C9 C10 1.388(5) .
C9 C37 1.525(5) .
C10 C11 1.386(5) .
C10 H10 0.9500 .
C12 C13 1.499(6) .
C12 H12A 0.9900 .
C12 H12B 0.9900 .
C13 H13B 0.9900 .
C13 H13A 0.9900 .
C14 C15 1.458(7) .
C14 H14A 0.9900 .
C14 H14B 0.9900 .
C15 H15A 0.9900 .
C15 H15B 0.9900 .
C16 C17 1.504(7) 2_556
C16 H16B 0.9900 .
C16 H16A 0.9900 .
C17 C16 1.504(7) 2_556
C17 H17A 0.9900 .
C17 H17B 0.9900 .
C18 C19 1.500(5) .
C18 H18B 0.9900 .
C18 H18A 0.9900 .
C19 H19A 0.9900 .
C19 H19B 0.9900 .
C20 C21 1.395(5) .
C20 C25 1.406(5) .
C21 C22 1.379(5) .
C21 H21 0.9500 .
C22 C23 1.389(5) .
C22 C30 1.542(5) .
C23 C24 1.382(5) .
C23 C37 1.538(5) .
C24 C25 1.382(5) .
C24 H24 0.9500 .
C26 C27 1.398(6) .
C26 H26B 0.9900 .
C26 H26A 0.9900 .
C27 O10' 1.248(6) .
C27 O10 1.459(6) .
C27 H27A 0.9900 .
C27 H27B 0.9900 .
O10 C28 1.416(8) .
C28 C1 1.600(13) 2_556
C28 H28B 0.9900 .
C28 H28A 0.9900 .
O10' C28' 1.427(8) .
C28' C1 1.331(14) 2_556
C28' H28C 0.9900 .
C28' H28D 0.9900 .
C29 C30 1.519(5) .
C29 H29A 0.9800 .
C29 H29C 0.9800 .
C29 H29B 0.9800 .
C30 C31 1.545(5) .
C31 C32 1.381(6) .
C31 C36 1.402(5) .
C32 C33 1.397(6) .
C32 H32 0.9500 .
C33 C34 1.368(7) .
C33 H33 0.9500 .
C34 C35 1.383(7) .
C34 H34 0.9500 .
C35 C36 1.386(5) .
C35 H35 0.9500 .
C36 C37 1.524(6) .
C37 C38 1.531(5) .
C38 H38B 0.9800 .
C38 H38C 0.9800 .
C38 H38A 0.9800 .
N1 C41 1.313(16) .
N1 C42 1.359(15) .
N1 C44 1.507(14) .
C39 C43 1.396(19) .
C39 C40 1.408(16) .
C39 C51 1.456(18) .
C40 C41 1.346(19) .
C40 H40 0.9500 .
C41 H41 0.9500 .
C42 C43 1.36(2) .
C42 H42 0.9500 .
C43 H43 0.9500 .
C44 C45 1.498(13) .
C44 H44A 0.9900 .
C44 H44B 0.9900 .
C45 C50 1.404(16) .
C45 C46 1.404(15) .
C46 C47 1.416(17) .
C46 H46 0.9500 .
C47 C48 1.29(3) .
C47 H47 0.9500 .
C48 C49 1.389(19) .
C48 Cl1 1.72(2) .
C49 C50 1.394(17) .
C49 H49 0.9500 .
C50 H50 0.9500 .
N2 C53 1.367(17) .
N2 C54 1.373(18) .
N2 C56 1.463(16) .
C51 C52 1.392(19) .
C51 C55 1.416(18) .
C52 C53 1.346(19) .
C52 H52 0.9500 .
C53 H53 0.9500 .
C54 C55 1.26(2) .
C54 H54 0.9500 .
C55 H55 0.9500 .
C56 C57 1.529(16) .
C56 H56B 0.9900 .
C56 H56A 0.9900 .
C57 C58 1.347(17) .
C57 C62 1.380(17) .
C58 C59 1.380(19) .
C58 H58 0.9500 .
C59 C60 1.47(3) .
C59 H59 0.9500 .
C60 C61 1.36(2) .
C60 Cl2 1.78(2) .
C61 C62 1.371(19) .
C61 H61 0.9500 .
C62 H62 0.9500 .

loop_
_geom_torsion_atom_site_label_1
_geom_torsion_atom_site_label_2
_geom_torsion_atom_site_label_3
_geom_torsion_atom_site_label_4
_geom_torsion
_geom_torsion_site_symmetry_4
C2 O4 C1 C28' 81.2(8) 2_556
C2 O4 C1 C28 102.4(5) 2_556
C1 O4 C2 C3 167.2(4) .
C4 O5 C3 C2 177.5(4) .
O4 C2 C3 O5 68.4(5) .
C3 O5 C4 C5 174.8(3) .
C6 O6 C5 C4 143.2(3) .
O5 C4 C5 O6 61.9(4) .
C5 O6 C6 C7 110.3(4) .
C5 O6 C6 C11 -74.7(4) .
O6 C6 C7 C8 175.9(3) .
C11 C6 C7 C8 1.0(5) .
C6 C7 C8 C9 1.4(5) .
C6 C7 C8 C30 -178.1(3) .
C7 C8 C9 C10 -2.6(5) .
C30 C8 C9 C10 177.0(3) .
C7 C8 C9 C37 177.4(3) .
C30 C8 C9 C37 -3.0(4) .
C8 C9 C10 C11 1.4(6) .
C37 C9 C10 C11 -178.7(4) .
C12 O1 C11 C10 5.5(6) .
C12 O1 C11 C6 -173.8(3) .
C9 C10 C11 O1 -178.1(4) .
C9 C10 C11 C6 1.1(6) .
C7 C6 C11 O1 177.0(3) .
O6 C6 C11 O1 2.1(5) .
C7 C6 C11 C10 -2.3(6) .
O6 C6 C11 C10 -177.2(3) .
C11 O1 C12 C13 175.4(3) .
C14 O2 C13 C12 177.7(4) .
O1 C12 C13 O2 62.0(5) .
C13 O2 C14 C15 87.8(6) .
C16 O3 C15 C14 -161.5(4) .
O2 C14 C15 O3 -64.5(6) .
C15 O3 C16 C17 -167.6(4) 2_556
C18 O8 C17 C16 90.3(5) 2_556
C17 O8 C18 C19 108.5(4) .
C20 O7 C19 C18 175.6(3) .
O8 C18 C19 O7 69.5(5) .
C19 O7 C20 C21 0.1(5) .
C19 O7 C20 C25 179.3(3) .
O7 C20 C21 C22 -179.5(3) .
C25 C20 C21 C22 1.3(5) .
C20 C21 C22 C23 1.0(5) .
C20 C21 C22 C30 -174.8(3) .
C21 C22 C23 C24 -1.3(5) .
C30 C22 C23 C24 175.0(3) .
C21 C22 C23 C37 -178.4(3) .
C30 C22 C23 C37 -2.1(4) .
C22 C23 C24 C25 -0.7(5) .
C37 C23 C24 C25 176.1(3) .
C26 O9 C25 C24 26.6(5) .
C26 O9 C25 C20 -155.1(4) .
C23 C24 C25 O9 -178.8(3) .
C23 C24 C25 C20 3.0(5) .
O7 C20 C25 O9 -0.9(4) .
C21 C20 C25 O9 178.4(3) .
O7 C20 C25 C24 177.4(3) .
C21 C20 C25 C24 -3.3(5) .
C25 O9 C26 C27 -172.8(4) .
O9 C26 C27 O10' -30.4(8) .
O9 C26 C27 O10 29.5(7) .
O10' C27 O10 C28 -63.9(7) .
C26 C27 O10 C28 -177.4(7) .
C27 O10 C28 C1 88.1(9) 2_556
C26 C27 O10' C28' 162.1(7) .
O10 C27 O10' C28' 62.6(7) .
C27 O10' C28' C1 178.5(7) 2_556
C7 C8 C30 C29 0.9(5) .
C9 C8 C30 C29 -178.7(3) .
C7 C8 C30 C22 127.3(4) .
C9 C8 C30 C22 -52.3(4) .
C7 C8 C30 C31 -124.1(4) .
C9 C8 C30 C31 56.3(4) .
C21 C22 C30 C29 -2.9(5) .
C23 C22 C30 C29 -179.0(3) .
C21 C22 C30 C8 -128.9(3) .
C23 C22 C30 C8 55.1(4) .
C21 C22 C30 C31 121.8(3) .
C23 C22 C30 C31 -54.2(4) .
C29 C30 C31 C32 5.7(5) .
C8 C30 C31 C32 130.5(4) .
C22 C30 C31 C32 -119.4(4) .
C29 C30 C31 C36 -178.5(3) .
C8 C30 C31 C36 -53.7(4) .
C22 C30 C31 C36 56.4(4) .
C36 C31 C32 C33 1.5(6) .
C30 C31 C32 C33 177.1(4) .
C31 C32 C33 C34 0.2(6) .
C32 C33 C34 C35 -1.1(7) .
C33 C34 C35 C36 0.4(7) .
C34 C35 C36 C31 1.3(6) .
C34 C35 C36 C37 -175.2(4) .
C32 C31 C36 C35 -2.2(6) .
C30 C31 C36 C35 -178.3(3) .
C32 C31 C36 C37 174.7(3) .
C30 C31 C36 C37 -1.5(4) .
C35 C36 C37 C9 -128.0(4) .
C31 C36 C37 C9 55.4(4) .
C35 C36 C37 C38 -2.0(6) .
C31 C36 C37 C38 -178.6(3) .
C35 C36 C37 C23 121.7(4) .
C31 C36 C37 C23 -54.9(4) .
C10 C9 C37 C36 127.1(4) .
C8 C9 C37 C36 -53.0(4) .
C10 C9 C37 C38 0.7(6) .
C8 C9 C37 C38 -179.4(3) .
C10 C9 C37 C23 -124.0(4) .
C8 C9 C37 C23 56.0(4) .
C24 C23 C37 C36 -119.7(4) .
C22 C23 C37 C36 57.3(4) .
C24 C23 C37 C9 129.8(4) .
C22 C23 C37 C9 -53.2(4) .
C24 C23 C37 C38 4.8(5) .
C22 C23 C37 C38 -178.2(3) .
C43 C39 C40 C41 -0.5(16) .
C51 C39 C40 C41 175.7(10) .
C42 N1 C41 C40 4.0(15) .
C44 N1 C41 C40 -170.8(9) .
C39 C40 C41 N1 0.5(16) .
C41 N1 C42 C43 -8.3(15) .
C44 N1 C42 C43 166.4(10) .
N1 C42 C43 C39 8.2(18) .
C40 C39 C43 C42 -3.9(17) .
C51 C39 C43 C42 179.8(10) .
C41 N1 C44 C45 81.0(11) .
C42 N1 C44 C45 -93.9(12) .
N1 C44 C45 C50 71.4(13) .
N1 C44 C45 C46 -102.1(15) .
C50 C45 C46 C47 4(2) .
C44 C45 C46 C47 177.4(15) .
C45 C46 C47 C48 -2(3) .
C46 C47 C48 C49 0(3) .
C46 C47 C48 Cl1 173(2) .
C47 C48 C49 C50 0(3) .
Cl1 C48 C49 C50 -173.6(14) .
C48 C49 C50 C45 2(2) .
C46 C45 C50 C49 -4(2) .
C44 C45 C50 C49 -177.6(12) .
C43 C39 C51 C52 -16.9(15) .
C40 C39 C51 C52 167.1(13) .
C43 C39 C51 C55 160.1(13) .
C40 C39 C51 C55 -15.9(15) .
C55 C51 C52 C53 6.8(18) .
C39 C51 C52 C53 -176.0(10) .
C51 C52 C53 N2 -1.5(19) .
C54 N2 C53 C52 -4.4(17) .
C56 N2 C53 C52 175.0(11) .
C53 N2 C54 C55 4.6(18) .
C56 N2 C54 C55 -174.6(12) .
N2 C54 C55 C51 1(2) .
C52 C51 C55 C54 -6.7(18) .
C39 C51 C55 C54 176.1(11) .
C53 N2 C56 C57 -70.2(14) .
C54 N2 C56 C57 109.1(13) .
N2 C56 C57 C58 116.8(15) .
N2 C56 C57 C62 -63.5(16) .
C62 C57 C58 C59 2(2) .
C56 C57 C58 C59 -178.0(16) .
C57 C58 C59 C60 -4(3) .
C58 C59 C60 C61 4(3) .
C58 C59 C60 Cl2 178.2(19) .
C59 C60 C61 C62 -4(3) .
Cl2 C60 C61 C62 -177.0(18) .
C60 C61 C62 C57 2(3) .
C58 C57 C62 C61 -1(2) .
C56 C57 C62 C61 179.0(13) .
